data_7122045
loop_
_publ_author_name
'Sha, Hong-Kai'
'Xu, Ting'
'Liu, Feng'
'Tang, Bu-Zheng'
'Hao, Wen-Juan'
'Tu, Shu-Jiang'
'Jiang, Bo'

_publ_section_title
;
 Metal-free naphthannulation reactions of yne-allenone esters for
 accessing polycyclic aromatic hydrocarbons.
;
_journal_issue 74
_journal_name_full 'Chemical communications (Cambridge, England)'
_journal_page_first 10415
_journal_page_last 10418
_journal_paper_doi 10.1039/c8cc05018j
_journal_volume 54
_journal_year 2018
_chemical_formula_sum 'C32 H27 N O4'
_chemical_formula_weight 489.55
_space_group_IT_number 14
_space_group_name_Hall '-P 2ybc'
_space_group_name_H-M_alt 'P 1 21/c 1'
_symmetry_cell_setting monoclinic
_symmetry_space_group_name_Hall '-P 2ybc'
_symmetry_space_group_name_H-M 'P 1 21/c 1'
_atom_sites_solution_hydrogens geom
_atom_sites_solution_primary direct
_atom_sites_solution_secondary difmap
_audit_creation_method SHELXL-97
_audit_update_record
;
2018-06-20 deposited with the CCDC.
2018-07-26 downloaded from the CCDC.
;
_cell_angle_alpha 90.00
_cell_angle_beta 101.519(2)
_cell_angle_gamma 90.00
_cell_formula_units_Z 4
_cell_length_a 11.6289(9)
_cell_length_b 10.4090(8)
_cell_length_c 22.0032(19)
_cell_measurement_reflns_used 1967
_cell_measurement_temperature 298(2)
_cell_measurement_theta_max 20.604
_cell_measurement_theta_min 2.642
_cell_volume 2609.7(4)
_computing_cell_refinement 'Bruker SMART'
_computing_data_collection 'Bruker SMART'
_computing_data_reduction 'Bruker SAINT'
_computing_molecular_graphics 'Bruker SHELXTL'
_computing_publication_material 'Bruker SHELXTL'
_computing_structure_refinement 'SHELXL-97 (Sheldrick, 1997)'
_computing_structure_solution 'SHELXS-97 (Sheldrick, 1990)'
_diffrn_ambient_temperature 298(2)
_diffrn_measured_fraction_theta_full 0.998
_diffrn_measured_fraction_theta_max 0.998
_diffrn_measurement_device_type 'CCD area detector'
_diffrn_measurement_method 'phi and omega scans'
_diffrn_radiation_monochromator graphite
_diffrn_radiation_source 'fine-focus sealed tube'
_diffrn_radiation_type MoK\a
_diffrn_radiation_wavelength 0.71073
_diffrn_reflns_av_R_equivalents 0.0441
_diffrn_reflns_av_sigmaI/netI 0.0618
_diffrn_reflns_limit_h_max 11
_diffrn_reflns_limit_h_min -13
_diffrn_reflns_limit_k_max 12
_diffrn_reflns_limit_k_min -11
_diffrn_reflns_limit_l_max 24
_diffrn_reflns_limit_l_min -26
_diffrn_reflns_number 12942
_diffrn_reflns_theta_full 25.02
_diffrn_reflns_theta_max 25.02
_diffrn_reflns_theta_min 2.65
_exptl_absorpt_coefficient_mu 0.082
_exptl_absorpt_correction_T_max 0.9774
_exptl_absorpt_correction_T_min 0.9680
_exptl_absorpt_correction_type multi-scan
_exptl_absorpt_process_details sadabs
_exptl_crystal_colour yellow
_exptl_crystal_density_diffrn 1.246
_exptl_crystal_density_method 'not measured'
_exptl_crystal_description block
_exptl_crystal_F_000 1032
_exptl_crystal_size_max 0.40
_exptl_crystal_size_mid 0.30
_exptl_crystal_size_min 0.28
_refine_diff_density_max 0.520
_refine_diff_density_min -0.310
_refine_diff_density_rms 0.045
_refine_ls_extinction_method none
_refine_ls_goodness_of_fit_ref 1.052
_refine_ls_hydrogen_treatment mixed
_refine_ls_matrix_type full
_refine_ls_number_parameters 357
_refine_ls_number_reflns 4599
_refine_ls_number_restraints 0
_refine_ls_restrained_S_all 1.052
_refine_ls_R_factor_all 0.1392
_refine_ls_R_factor_gt 0.0644
_refine_ls_shift/su_max 0.001
_refine_ls_shift/su_mean 0.000
_refine_ls_structure_factor_coef Fsqd
_refine_ls_weighting_details 'calc w=1/[\s^2^(Fo^2^)+(0.0812P)^2^+0.0000P] where P=(Fo^2^+2Fc^2^)/3'
_refine_ls_weighting_scheme calc
_refine_ls_wR_factor_gt 0.1672
_refine_ls_wR_factor_ref 0.1914
_reflns_number_gt 2023
_reflns_number_total 4599
_reflns_threshold_expression >2sigma(I)
_cod_data_source_file c8cc05018j2.cif
_cod_data_source_block 170501a
_cod_depositor_comments
;
The following automatic conversions were performed:

'_symmetry_cell_setting' value 'Monoclinic' changed to 'monoclinic'
according to
/home/data/users/saulius/crontab/automatic-downloads/rss-feeds/RSC/lib/dictionaries/cif_core.dic
dictionary named 'cif_core.dic' version 2.4.2 from 2011-04-26.

Automatic conversion script
Id: cif_fix_values 4973 2017-02-22 13:04:09Z antanas 

 Adding full bibliography for 7122045.cif.
;
_cod_original_sg_symbol_H-M P2(1)/c
_cod_database_code 7122045

loop_
_symmetry_equiv_pos_as_xyz
'x, y, z'
'-x, y+1/2, -z+1/2'
'-x, -y, -z'
'x, -y-1/2, z-1/2'

loop_
_atom_site_label
_atom_site_type_symbol
_atom_site_fract_x
_atom_site_fract_y
_atom_site_fract_z
_atom_site_U_iso_or_equiv
_atom_site_adp_type
_atom_site_occupancy
_atom_site_symmetry_multiplicity
_atom_site_calc_flag
_atom_site_refinement_flags
_atom_site_disorder_assembly
_atom_site_disorder_group
N1 N 0.2482(3) 0.7881(3) 0.77823(15) 0.0926(10) Uani 1 1 d . . .
O1 O 0.1611(2) 0.3603(2) 0.42283(10) 0.0899(8) Uani 1 1 d . . .
H1 H 0.1902 0.4097 0.4011 0.135 Uiso 1 1 calc R . .
O2 O 0.2899(2) 0.8542(3) 0.49599(12) 0.1034(9) Uani 1 1 d . . .
O3 O 0.4383(3) 0.7233(3) 0.52199(15) 0.1312(12) Uani 1 1 d . . .
O4 O 0.2835(3) 0.4849(3) 0.35395(14) 0.1165(10) Uani 1 1 d . . .
H4 H 0.2668 0.5504 0.3334 0.140 Uiso 1 1 calc R A 1
C1 C 0.1635(3) 0.4143(3) 0.47860(14) 0.0640(9) Uani 1 1 d . . .
C2 C 0.2163(3) 0.5260(3) 0.49573(14) 0.0644(9) Uani 1 1 d . . .
H2 H 0.2532 0.5691 0.4680 0.077 Uiso 1 1 calc R . .
C3 C 0.2180(3) 0.5813(3) 0.55479(13) 0.0554(8) Uani 1 1 d . . .
C4 C 0.2759(3) 0.6999(3) 0.57044(14) 0.0579(8) Uani 1 1 d . . .
C5 C 0.2770(2) 0.7578(3) 0.62586(14) 0.0573(8) Uani 1 1 d . . .
C6 C 0.2262(3) 0.6909(3) 0.66982(13) 0.0561(8) Uani 1 1 d . . .
C7 C 0.1719(2) 0.5732(3) 0.65738(13) 0.0520(8) Uani 1 1 d . . .
C8 C 0.1605(3) 0.5178(3) 0.59738(13) 0.0527(8) Uani 1 1 d . . .
C9 C 0.0972(3) 0.4008(3) 0.57701(13) 0.0532(8) Uani 1 1 d . . .
C10 C 0.1025(3) 0.3479(3) 0.51899(13) 0.0585(8) Uani 1 1 d . . .
C11 C 0.0449(3) 0.2315(3) 0.49989(15) 0.0726(10) Uani 1 1 d . . .
H11 H 0.0519 0.1960 0.4620 0.087 Uiso 1 1 calc R . .
C12 C -0.0199(3) 0.1705(3) 0.53503(17) 0.0770(10) Uani 1 1 d . . .
H12 H -0.0565 0.0930 0.5219 0.092 Uiso 1 1 calc R . .
C13 C -0.0317(3) 0.2234(3) 0.59048(15) 0.0716(10) Uani 1 1 d . . .
H13 H -0.0785 0.1828 0.6144 0.086 Uiso 1 1 calc R . .
C14 C 0.0245(3) 0.3357(3) 0.61117(14) 0.0668(9) Uani 1 1 d . . .
H14 H 0.0145 0.3699 0.6488 0.080 Uiso 1 1 calc R . .
C15 C 0.3421(4) 0.7606(4) 0.52633(16) 0.0731(10) Uani 1 1 d . . .
C16 C 0.3463(5) 0.9247(6) 0.4522(3) 0.152(2) Uani 1 1 d . . .
H16A H 0.3181 0.8925 0.4105 0.182 Uiso 1 1 calc R . .
H16B H 0.4305 0.9118 0.4627 0.182 Uiso 1 1 calc R . .
C17 C 0.3191(6) 1.0640(6) 0.4547(3) 0.199(3) Uani 1 1 d . . .
H17A H 0.2356 1.0761 0.4456 0.299 Uiso 1 1 calc R . .
H17B H 0.3534 1.1094 0.4248 0.299 Uiso 1 1 calc R . .
H17C H 0.3507 1.0964 0.4955 0.299 Uiso 1 1 calc R . .
C18 C 0.3304(3) 0.8868(3) 0.64106(14) 0.0609(9) Uani 1 1 d . . .
C19 C 0.4467(3) 0.9016(4) 0.6647(2) 0.0975(13) Uani 1 1 d . . .
H19 H 0.4945 0.8294 0.6727 0.117 Uiso 1 1 calc R . .
C20 C 0.4953(4) 1.0218(4) 0.6772(2) 0.1124(15) Uani 1 1 d . . .
H20 H 0.5753 1.0305 0.6929 0.135 Uiso 1 1 calc R . .
C21 C 0.4265(5) 1.1265(4) 0.6667(2) 0.1046(14) Uani 1 1 d . . .
H21 H 0.4590 1.2077 0.6755 0.126 Uiso 1 1 calc R . .
C22 C 0.3099(5) 1.1145(4) 0.6433(2) 0.1050(14) Uani 1 1 d . . .
H22 H 0.2624 1.1870 0.6363 0.126 Uiso 1 1 calc R . .
C23 C 0.2624(4) 0.9945(4) 0.63008(17) 0.0859(11) Uani 1 1 d . . .
H23 H 0.1827 0.9865 0.6134 0.103 Uiso 1 1 calc R . .
C24 C 0.2371(3) 0.7452(3) 0.73030(17) 0.0678(9) Uani 1 1 d . . .
C25 C 0.1357(3) 0.5081(3) 0.71070(13) 0.0578(8) Uani 1 1 d . . .
C26 C 0.0392(3) 0.5493(3) 0.73186(16) 0.0792(10) Uani 1 1 d . . .
H26 H -0.0045 0.6179 0.7124 0.095 Uiso 1 1 calc R . .
C27 C 0.0060(4) 0.4905(4) 0.7816(2) 0.0999(14) Uani 1 1 d . . .
H27 H -0.0598 0.5185 0.7959 0.120 Uiso 1 1 calc R . .
C28 C 0.0709(5) 0.3915(5) 0.80944(19) 0.1083(16) Uani 1 1 d . . .
H28 H 0.0484 0.3507 0.8428 0.130 Uiso 1 1 calc R . .
C29 C 0.1661(4) 0.3505(4) 0.7905(2) 0.1006(14) Uani 1 1 d . . .
H29 H 0.2101 0.2833 0.8111 0.121 Uiso 1 1 calc R . .
C30 C 0.1995(3) 0.4080(3) 0.74009(15) 0.0782(10) Uani 1 1 d . . .
H30 H 0.2653 0.3785 0.7262 0.094 Uiso 1 1 calc R . .
C31 C 0.3968(19) 0.442(2) 0.3482(12) 0.141(7) Uani 0.57(3) 1 d P B 1
H31A H 0.4042 0.4401 0.3051 0.169 Uiso 0.57(3) 1 calc PR B 1
H31B H 0.4130 0.3572 0.3660 0.169 Uiso 0.57(3) 1 calc PR B 1
C32 C 0.4785(17) 0.542(2) 0.3844(17) 0.165(11) Uani 0.57(3) 1 d P B 1
H32A H 0.4442 0.6253 0.3768 0.248 Uiso 0.57(3) 1 calc PR B 1
H32B H 0.5525 0.5395 0.3713 0.248 Uiso 0.57(3) 1 calc PR B 1
H32C H 0.4905 0.5225 0.4279 0.248 Uiso 0.57(3) 1 calc PR B 1
C31' C 0.405(2) 0.501(3) 0.3808(15) 0.127(7) Uani 0.43(3) 1 d P B 2
H31C H 0.4273 0.4338 0.4116 0.152 Uiso 0.43(3) 1 calc PR B 2
H31D H 0.4147 0.5824 0.4023 0.152 Uiso 0.43(3) 1 calc PR B 2
C32' C 0.4884(16) 0.4963(17) 0.3368(12) 0.106(6) Uani 0.43(3) 1 d P B 2
H32D H 0.4692 0.4248 0.3091 0.159 Uiso 0.43(3) 1 calc PR B 2
H32E H 0.5672 0.4868 0.3599 0.159 Uiso 0.43(3) 1 calc PR B 2
H32F H 0.4823 0.5746 0.3134 0.159 Uiso 0.43(3) 1 calc PR B 2

loop_
_atom_site_aniso_label
_atom_site_aniso_U_11
_atom_site_aniso_U_22
_atom_site_aniso_U_33
_atom_site_aniso_U_23
_atom_site_aniso_U_13
_atom_site_aniso_U_12
N1 0.122(3) 0.080(2) 0.078(2) -0.0189(18) 0.024(2) -0.0196(19)
O1 0.131(2) 0.0838(19) 0.0589(15) -0.0152(12) 0.0294(14) -0.0207(15)
O2 0.101(2) 0.105(2) 0.108(2) 0.0523(17) 0.0313(16) -0.0043(17)
O3 0.105(2) 0.139(3) 0.168(3) 0.055(2) 0.071(2) 0.015(2)
O4 0.132(3) 0.117(3) 0.106(2) 0.0426(17) 0.037(2) 0.011(2)
C1 0.077(2) 0.060(2) 0.055(2) -0.0003(17) 0.0126(18) 0.0014(18)
C2 0.079(2) 0.064(2) 0.051(2) 0.0039(16) 0.0159(17) -0.0068(18)
C3 0.058(2) 0.054(2) 0.0540(19) 0.0080(15) 0.0102(16) 0.0012(16)
C4 0.061(2) 0.055(2) 0.059(2) 0.0061(16) 0.0161(16) -0.0033(16)
C5 0.059(2) 0.0482(19) 0.064(2) 0.0045(16) 0.0103(16) -0.0009(16)
C6 0.065(2) 0.048(2) 0.0561(19) -0.0012(15) 0.0139(16) -0.0009(16)
C7 0.0568(19) 0.0451(19) 0.0540(18) 0.0032(14) 0.0108(15) 0.0014(15)
C8 0.0568(19) 0.0485(19) 0.0513(18) 0.0029(14) 0.0076(15) 0.0018(15)
C9 0.061(2) 0.0466(19) 0.0504(18) 0.0042(14) 0.0078(15) -0.0001(15)
C10 0.068(2) 0.051(2) 0.0537(19) 0.0020(16) 0.0059(16) 0.0002(16)
C11 0.092(3) 0.059(2) 0.066(2) -0.0090(17) 0.013(2) -0.002(2)
C12 0.091(3) 0.058(2) 0.080(3) -0.0064(19) 0.012(2) -0.0138(19)
C13 0.084(3) 0.061(2) 0.068(2) 0.0060(18) 0.0121(19) -0.0154(19)
C14 0.083(2) 0.057(2) 0.060(2) 0.0001(16) 0.0113(18) -0.0061(18)
C15 0.075(3) 0.066(3) 0.079(2) 0.012(2) 0.017(2) -0.011(2)
C16 0.142(5) 0.167(6) 0.153(4) 0.058(4) 0.043(4) -0.021(4)
C17 0.217(7) 0.161(6) 0.236(7) 0.097(6) 0.083(5) 0.053(5)
C18 0.066(2) 0.050(2) 0.068(2) 0.0023(16) 0.0167(18) -0.0065(17)
C19 0.077(3) 0.060(3) 0.148(4) -0.005(2) 0.004(3) -0.001(2)
C20 0.087(3) 0.077(3) 0.164(4) -0.011(3) 0.003(3) -0.018(3)
C21 0.130(4) 0.060(3) 0.126(4) -0.003(2) 0.030(3) -0.023(3)
C22 0.125(4) 0.056(3) 0.127(4) -0.002(2) 0.009(3) 0.009(3)
C23 0.090(3) 0.060(3) 0.103(3) -0.001(2) 0.008(2) -0.001(2)
C24 0.082(3) 0.051(2) 0.073(2) -0.0034(18) 0.022(2) -0.0097(17)
C25 0.073(2) 0.0470(19) 0.0546(19) -0.0024(15) 0.0151(17) -0.0067(17)
C26 0.107(3) 0.058(2) 0.081(2) -0.0025(18) 0.041(2) -0.008(2)
C27 0.137(4) 0.088(3) 0.091(3) -0.024(2) 0.060(3) -0.031(3)
C28 0.160(5) 0.100(4) 0.066(3) 0.005(3) 0.024(3) -0.044(4)
C29 0.123(4) 0.084(3) 0.085(3) 0.025(2) -0.004(3) -0.017(3)
C30 0.094(3) 0.063(2) 0.071(2) 0.0132(19) 0.001(2) -0.006(2)
C31 0.140(15) 0.123(13) 0.164(14) 0.001(11) 0.039(11) 0.042(11)
C32 0.121(12) 0.141(14) 0.24(3) 0.060(18) 0.040(16) 0.007(10)
C31' 0.117(18) 0.14(2) 0.124(16) 0.008(12) 0.020(15) 0.009(14)
C32' 0.085(10) 0.112(10) 0.131(14) 0.015(9) 0.045(8) 0.004(8)

loop_
_atom_type_symbol
_atom_type_description
_atom_type_scat_dispersion_real
_atom_type_scat_dispersion_imag
_atom_type_scat_source
C C 0.0033 0.0016 'International Tables Vol C Tables 4.2.6.8 and 6.1.1.4'
H H 0.0000 0.0000 'International Tables Vol C Tables 4.2.6.8 and 6.1.1.4'
N N 0.0061 0.0033 'International Tables Vol C Tables 4.2.6.8 and 6.1.1.4'
O O 0.0106 0.0060 'International Tables Vol C Tables 4.2.6.8 and 6.1.1.4'

loop_
_geom_angle_atom_site_label_1
_geom_angle_atom_site_label_2
_geom_angle_atom_site_label_3
_geom_angle
C1 O1 H1 109.5
C15 O2 C16 120.1(4)
C31 O4 C31' 38.1(8)
C31 O4 H4 109.5
C31' O4 H4 103.8
C2 C1 O1 123.2(3)
C2 C1 C10 120.4(3)
O1 C1 C10 116.4(3)
C1 C2 C3 122.3(3)
C1 C2 H2 118.8
C3 C2 H2 118.8
C4 C3 C2 119.8(3)
C4 C3 C8 120.7(3)
C2 C3 C8 119.6(3)
C5 C4 C3 121.6(3)
C5 C4 C15 118.8(3)
C3 C4 C15 119.5(3)
C4 C5 C6 117.7(3)
C4 C5 C18 122.0(3)
C6 C5 C18 120.2(3)
C7 C6 C5 122.6(3)
C7 C6 C24 119.2(3)
C5 C6 C24 118.1(3)
C6 C7 C8 119.9(3)
C6 C7 C25 116.0(3)
C8 C7 C25 124.0(3)
C3 C8 C7 117.1(3)
C3 C8 C9 117.7(3)
C7 C8 C9 125.2(3)
C10 C9 C14 115.8(3)
C10 C9 C8 120.0(3)
C14 C9 C8 124.1(3)
C9 C10 C11 120.3(3)
C9 C10 C1 119.7(3)
C11 C10 C1 119.9(3)
C12 C11 C10 121.6(3)
C12 C11 H11 119.2
C10 C11 H11 119.2
C11 C12 C13 119.3(3)
C11 C12 H12 120.3
C13 C12 H12 120.3
C12 C13 C14 120.8(3)
C12 C13 H13 119.6
C14 C13 H13 119.6
C13 C14 C9 121.9(3)
C13 C14 H14 119.0
C9 C14 H14 119.0
O3 C15 O2 124.1(4)
O3 C15 C4 121.5(3)
O2 C15 C4 114.4(3)
O2 C16 C17 109.7(5)
O2 C16 H16A 109.7
C17 C16 H16A 109.7
O2 C16 H16B 109.7
C17 C16 H16B 109.7
H16A C16 H16B 108.2
C16 C17 H17A 109.5
C16 C17 H17B 109.5
H17A C17 H17B 109.5
C16 C17 H17C 109.5
H17A C17 H17C 109.5
H17B C17 H17C 109.5
C19 C18 C23 118.1(3)
C19 C18 C5 121.9(3)
C23 C18 C5 120.0(3)
C18 C19 C20 121.1(4)
C18 C19 H19 119.4
C20 C19 H19 119.4
C21 C20 C19 119.7(4)
C21 C20 H20 120.1
C19 C20 H20 120.1
C20 C21 C22 120.4(4)
C20 C21 H21 119.8
C22 C21 H21 119.8
C21 C22 C23 119.6(4)
C21 C22 H22 120.2
C23 C22 H22 120.2
C18 C23 C22 121.0(4)
C18 C23 H23 119.5
C22 C23 H23 119.5
N1 C24 C6 178.6(4)
C30 C25 C26 118.9(3)
C30 C25 C7 120.6(3)
C26 C25 C7 120.5(3)
C25 C26 C27 120.8(4)
C25 C26 H26 119.6
C27 C26 H26 119.6
C28 C27 C26 118.7(4)
C28 C27 H27 120.6
C26 C27 H27 120.6
C29 C28 C27 121.9(4)
C29 C28 H28 119.1
C27 C28 H28 119.1
C28 C29 C30 119.9(4)
C28 C29 H29 120.0
C30 C29 H29 120.0
C25 C30 C29 119.8(4)
C25 C30 H30 120.1
C29 C30 H30 120.1
O4 C31 C32 104(2)
O4 C31 H31A 111.0
C32 C31 H31A 111.0
O4 C31 H31B 111.0
C32 C31 H31B 111.0
H31A C31 H31B 109.0
O4 C31' C32' 116(3)
O4 C31' H31C 108.2
C32' C31' H31C 108.2
O4 C31' H31D 108.2
C32' C31' H31D 108.2
H31C C31' H31D 107.4
C31' C32' H32D 109.5
C31' C32' H32E 109.5
H32D C32' H32E 109.5
C31' C32' H32F 109.5
H32D C32' H32F 109.5
H32E C32' H32F 109.5

loop_
_geom_bond_atom_site_label_1
_geom_bond_atom_site_label_2
_geom_bond_distance
N1 C24 1.128(4)
O1 C1 1.345(3)
O1 H1 0.8200
O2 C15 1.266(4)
O2 C16 1.466(5)
O3 C15 1.206(4)
O4 C31 1.420(18)
O4 C31' 1.43(2)
O4 H4 0.8200
C1 C2 1.333(4)
C1 C10 1.422(4)
C2 C3 1.418(4)
C2 H2 0.9300
C3 C4 1.416(4)
C3 C8 1.419(4)
C4 C5 1.358(4)
C4 C15 1.494(4)
C5 C6 1.413(4)
C5 C18 1.489(4)
C6 C7 1.380(4)
C6 C24 1.428(5)
C7 C8 1.423(4)
C7 C25 1.487(4)
C8 C9 1.447(4)
C9 C10 1.403(4)
C9 C14 1.412(4)
C10 C11 1.407(4)
C11 C12 1.343(4)
C11 H11 0.9300
C12 C13 1.370(4)
C12 H12 0.9300
C13 C14 1.371(4)
C13 H13 0.9300
C14 H14 0.9300
C16 C17 1.488(8)
C16 H16A 0.9700
C16 H16B 0.9700
C17 H17A 0.9600
C17 H17B 0.9600
C17 H17C 0.9600
C18 C19 1.358(4)
C18 C23 1.365(4)
C19 C20 1.377(5)
C19 H19 0.9300
C20 C21 1.344(5)
C20 H20 0.9300
C21 C22 1.356(5)
C21 H21 0.9300
C22 C23 1.373(5)
C22 H22 0.9300
C23 H23 0.9300
C25 C30 1.365(4)
C25 C26 1.366(4)
C26 C27 1.375(5)
C26 H26 0.9300
C27 C28 1.350(6)
C27 H27 0.9300
C28 C29 1.328(6)
C28 H28 0.9300
C29 C30 1.382(5)
C29 H29 0.9300
C30 H30 0.9300
C31 C32 1.52(5)
C31 H31A 0.9700
C31 H31B 0.9700
C32 H32A 0.9600
C32 H32B 0.9600
C32 H32C 0.9600
C31' C32' 1.50(5)
C31' H31C 0.9700
C31' H31D 0.9700
C32' H32D 0.9600
C32' H32E 0.9600
C32' H32F 0.9600

loop_
_geom_torsion_atom_site_label_1
_geom_torsion_atom_site_label_2
_geom_torsion_atom_site_label_3
_geom_torsion_atom_site_label_4
_geom_torsion
O1 C1 C2 C3 -179.9(3)
C10 C1 C2 C3 2.2(5)
C1 C2 C3 C4 179.7(3)
C1 C2 C3 C8 -0.9(5)
C2 C3 C4 C5 178.3(3)
C8 C3 C4 C5 -1.0(4)
C2 C3 C4 C15 -4.5(4)
C8 C3 C4 C15 176.1(3)
C3 C4 C5 C6 4.9(4)
C15 C4 C5 C6 -172.3(3)
C3 C4 C5 C18 -175.7(3)
C15 C4 C5 C18 7.1(5)
C4 C5 C6 C7 -2.9(4)
C18 C5 C6 C7 177.6(3)
C4 C5 C6 C24 174.0(3)
C18 C5 C6 C24 -5.5(4)
C5 C6 C7 C8 -3.0(4)
C24 C6 C7 C8 -179.9(3)
C5 C6 C7 C25 172.9(3)
C24 C6 C7 C25 -4.0(4)
C4 C3 C8 C7 -4.8(4)
C2 C3 C8 C7 175.9(3)
C4 C3 C8 C9 176.4(3)
C2 C3 C8 C9 -3.0(4)
C6 C7 C8 C3 6.7(4)
C25 C7 C8 C3 -168.9(3)
C6 C7 C8 C9 -174.6(3)
C25 C7 C8 C9 9.8(5)
C3 C8 C9 C10 5.6(4)
C7 C8 C9 C10 -173.1(3)
C3 C8 C9 C14 -172.1(3)
C7 C8 C9 C14 9.2(5)
C14 C9 C10 C11 -4.7(4)
C8 C9 C10 C11 177.5(3)
C14 C9 C10 C1 173.4(3)
C8 C9 C10 C1 -4.4(4)
C2 C1 C10 C9 0.5(5)
O1 C1 C10 C9 -177.5(3)
C2 C1 C10 C11 178.6(3)
O1 C1 C10 C11 0.6(4)
C9 C10 C11 C12 2.5(5)
C1 C10 C11 C12 -175.5(3)
C10 C11 C12 C13 0.9(5)
C11 C12 C13 C14 -1.9(5)
C12 C13 C14 C9 -0.5(5)
C10 C9 C14 C13 3.7(4)
C8 C9 C14 C13 -178.5(3)
C16 O2 C15 O3 0.1(6)
C16 O2 C15 C4 178.5(4)
C5 C4 C15 O3 99.2(5)
C3 C4 C15 O3 -78.1(5)
C5 C4 C15 O2 -79.2(4)
C3 C4 C15 O2 103.5(4)
C15 O2 C16 C17 -142.4(5)
C4 C5 C18 C19 -85.6(4)
C6 C5 C18 C19 93.8(4)
C4 C5 C18 C23 93.0(4)
C6 C5 C18 C23 -87.6(4)
C23 C18 C19 C20 -0.2(6)
C5 C18 C19 C20 178.5(4)
C18 C19 C20 C21 0.9(7)
C19 C20 C21 C22 -0.6(7)
C20 C21 C22 C23 -0.4(7)
C19 C18 C23 C22 -0.8(6)
C5 C18 C23 C22 -179.5(3)
C21 C22 C23 C18 1.1(6)
C7 C6 C24 N1 118(15)
C5 C6 C24 N1 -59(15)
C6 C7 C25 C30 -103.2(3)
C8 C7 C25 C30 72.6(4)
C6 C7 C25 C26 75.5(4)
C8 C7 C25 C26 -108.8(4)
C30 C25 C26 C27 -0.5(5)
C7 C25 C26 C27 -179.2(3)
C25 C26 C27 C28 0.3(6)
C26 C27 C28 C29 0.7(7)
C27 C28 C29 C30 -1.4(7)
C26 C25 C30 C29 -0.1(5)
C7 C25 C30 C29 178.5(3)
C28 C29 C30 C25 1.1(6)
C31' O4 C31 C32 -17(2)
C31 O4 C31' C32' 36(2)
